data_7708202
loop_
_publ_author_name
'Vr\'ana, Jan'
'N\<emec, Vlastimil'
'Samsonov, Maksim Andreevich'
'R\%u\<zi\<cka, Ale\<s'

_publ_section_title
;
 On the edge of the steric repulsion and reactivity of bulky anilines; a
 case study of chloro(imino)phosphine synthesis
;
_journal_name_full 'Dalton Transactions'
_journal_paper_doi 10.1039/D1DT02445K
_journal_year 2021
_chemical_formula_sum 'C40 H35 N'
_chemical_formula_weight 529.69
_space_group_crystal_system triclinic
_space_group_IT_number 2
_space_group_name_Hall '-P 1'
_space_group_name_H-M_alt 'P -1'
_atom_sites_solution_hydrogens geom
_atom_sites_solution_primary dual
_atom_sites_solution_secondary difmap
_audit_creation_method SHELXL-2017/1
_audit_update_record
;
2021-06-02 deposited with the CCDC.	2021-09-03 downloaded from the CCDC.
;
_cell_angle_alpha 73.734(3)
_cell_angle_beta 75.085(3)
_cell_angle_gamma 77.426(3)
_cell_formula_units_Z 2
_cell_length_a 10.9439(10)
_cell_length_b 11.4579(10)
_cell_length_c 12.4427(11)
_cell_measurement_reflns_used 6350
_cell_measurement_temperature 150(2)
_cell_measurement_theta_max 26.03
_cell_measurement_theta_min 2.24
_cell_volume 1429.4(2)
_computing_cell_refinement 'APEX3 v2016.9-0 (Bruker AXS)'
_computing_data_collection 'Bruker Instrument Service vV6.2.3'
_computing_data_reduction 'SAINT V8.37A (Bruker AXS Inc., 2015)'
_computing_molecular_graphics 'Bruker SHELXTL'
_computing_publication_material 'Bruker SHELXTL'
_computing_structure_refinement 'SHELXL-2017/1 (Sheldrick, 2017)'
_computing_structure_solution 'XT, VERSION 2014/5'
_diffrn_ambient_temperature 150(2)
_diffrn_detector_area_resol_mean 10.4167
_diffrn_measured_fraction_theta_full 0.836
_diffrn_measured_fraction_theta_max 0.836
_diffrn_measurement_device_type 'Bruker D8 - Venture'
_diffrn_measurement_method '\f and \w scans to fill the Ewald sphere'
_diffrn_radiation_type MoK\a
_diffrn_radiation_wavelength 0.71073
_diffrn_reflns_av_R_equivalents 0.0837
_diffrn_reflns_av_unetI/netI 0.0920
_diffrn_reflns_Laue_measured_fraction_full 0.836
_diffrn_reflns_Laue_measured_fraction_max 0.836
_diffrn_reflns_limit_h_max 13
_diffrn_reflns_limit_h_min -13
_diffrn_reflns_limit_k_max 13
_diffrn_reflns_limit_k_min -13
_diffrn_reflns_limit_l_max 14
_diffrn_reflns_limit_l_min -14
_diffrn_reflns_number 11417
_diffrn_reflns_point_group_measured_fraction_full 0.836
_diffrn_reflns_point_group_measured_fraction_max 0.836
_diffrn_reflns_theta_full 24.993
_diffrn_reflns_theta_max 24.993
_diffrn_reflns_theta_min 2.237
_diffrn_source 'sealed X-ray tube'
_exptl_absorpt_coefficient_mu 0.070
_exptl_absorpt_correction_T_max 0.9583
_exptl_absorpt_correction_T_min 0.4944
_exptl_absorpt_correction_type multi-scan
_exptl_absorpt_process_details
;
SADABS-2016/2 - Bruker AXS area detector
scaling and absorption correction
;
_exptl_crystal_colour colorless
_exptl_crystal_density_diffrn 1.231
_exptl_crystal_description plate
_exptl_crystal_F_000 564
_exptl_crystal_size_max 0.406
_exptl_crystal_size_mid 0.148
_exptl_crystal_size_min 0.135
_refine_diff_density_max 0.564
_refine_diff_density_min -0.573
_refine_diff_density_rms 0.101
_refine_ls_extinction_method none
_refine_ls_goodness_of_fit_ref 1.118
_refine_ls_hydrogen_treatment constr
_refine_ls_matrix_type full
_refine_ls_number_parameters 371
_refine_ls_number_reflns 4199
_refine_ls_number_restraints 349
_refine_ls_restrained_S_all 1.084
_refine_ls_R_factor_all 0.1415
_refine_ls_R_factor_gt 0.1187
_refine_ls_shift/su_max 0.000
_refine_ls_shift/su_mean 0.000
_refine_ls_structure_factor_coef Fsqd
_refine_ls_weighting_details 'w=1/[\s^2^(Fo^2^)+(0.1531P)^2^+3.6856P] where P=(Fo^2^+2Fc^2^)/3'
_refine_ls_weighting_scheme calc
_refine_ls_wR_factor_gt 0.2892
_refine_ls_wR_factor_ref 0.3018
_reflns_Friedel_coverage 0.000
_reflns_number_gt 3297
_reflns_number_total 4199
_reflns_threshold_expression 'I > 2\s(I)'
_cod_data_source_file d1dt02445k2.cif
_cod_data_source_block jvr191008N1
_cod_database_code 7708202
_shelx_shelxl_version_number 2017/1
_shelx_space_group_comment
;
The symmetry employed for this shelxl refinement is uniquely defined
by the following loop, which should always be used as a source of
symmetry information in preference to the above space-group names.
They are only intended as comments.
;
_shelx_estimated_absorpt_t_min 0.972
_shelx_estimated_absorpt_t_max 0.991
_exptl_absorpt_special_details
;
The ratio of minimum to maximum
apparent transmission was 0.516
;

loop_
_space_group_symop_operation_xyz
'x, y, z'
'-x, -y, -z'

loop_
_atom_site_label
_atom_site_type_symbol
_atom_site_fract_x
_atom_site_fract_y
_atom_site_fract_z
_atom_site_U_iso_or_equiv
_atom_site_adp_type
_atom_site_occupancy
_atom_site_site_symmetry_order
_atom_site_calc_flag
_atom_site_refinement_flags_posn
_atom_site_refinement_flags_adp
_atom_site_refinement_flags_occupancy
_atom_site_disorder_assembly
_atom_site_disorder_group
N1 N 0.3664(4) 0.6307(4) 0.3719(3) 0.0237(9) Uani 1 1 d . U . . .
H1A H 0.437469 0.582802 0.387254 0.028 Uiso 1 1 calc R U . . .
H1B H 0.331329 0.689998 0.407550 0.028 Uiso 1 1 calc R U . . .
C1 C 0.3091(4) 0.6124(4) 0.2904(4) 0.0160(10) Uani 1 1 d . U . . .
C2 C 0.3627(4) 0.5188(4) 0.2323(4) 0.0157(10) Uani 1 1 d . . . . .
C3 C 0.2966(4) 0.5039(4) 0.1548(4) 0.0156(10) Uani 1 1 d . . . . .
H3A H 0.331382 0.439931 0.115626 0.019 Uiso 1 1 calc R U . . .
C4 C 0.1840(4) 0.5778(4) 0.1334(4) 0.0165(10) Uani 1 1 d . . . . .
C5 C 0.1352(4) 0.6716(4) 0.1885(4) 0.0170(10) Uani 1 1 d . . . . .
H5A H 0.058153 0.723842 0.173649 0.020 Uiso 1 1 calc R U . . .
C6 C 0.1971(4) 0.6922(4) 0.2670(4) 0.0162(10) Uani 1 1 d . U . . .
C7 C 0.1160(5) 0.5565(5) 0.0506(4) 0.0220(11) Uani 1 1 d . U . . .
H7A H 0.094939 0.634598 -0.003615 0.033 Uiso 1 1 calc R U . . .
H7B H 0.037133 0.523836 0.093097 0.033 Uiso 1 1 calc R U . . .
H7C H 0.171978 0.497374 0.008552 0.033 Uiso 1 1 calc R U . . .
C8 C 0.1444(4) 0.7994(4) 0.3230(4) 0.0171(10) Uani 1 1 d . . . . .
H8A H 0.219967 0.836651 0.320370 0.021 Uiso 1 1 calc R U . . .
C9 C 0.0571(4) 0.9011(4) 0.2571(4) 0.0170(10) Uani 1 1 d . . . . .
C10 C 0.1118(5) 0.9815(5) 0.1589(4) 0.0284(12) Uani 1 1 d . . . . .
H10A H 0.202376 0.973040 0.135317 0.034 Uiso 1 1 calc R U . . .
C11 C 0.0369(6) 1.0735(6) 0.0950(4) 0.0375(14) Uani 1 1 d . . . . .
H11A H 0.075995 1.127559 0.028158 0.045 Uiso 1 1 calc R U . . .
C12 C -0.0938(6) 1.0868(6) 0.1278(5) 0.0380(14) Uani 1 1 d . . . . .
H12A H -0.145379 1.150374 0.083963 0.046 Uiso 1 1 calc R U . . .
C13 C -0.1502(6) 1.0082(5) 0.2241(5) 0.0336(13) Uani 1 1 d . . . . .
H13A H -0.240912 1.016597 0.246287 0.040 Uiso 1 1 calc R U . . .
C14 C -0.0750(5) 0.9166(5) 0.2888(4) 0.0270(12) Uani 1 1 d . . . . .
H14A H -0.114919 0.863621 0.356129 0.032 Uiso 1 1 calc R U . . .
C15 C 0.0802(4) 0.7612(4) 0.4506(4) 0.0178(10) Uani 1 1 d . . . . .
C16 C 0.0163(5) 0.6615(5) 0.4938(4) 0.0260(12) Uani 1 1 d . . . . .
H16A H 0.015390 0.610989 0.445222 0.031 Uiso 1 1 calc R U . . .
C17 C -0.0467(5) 0.6341(5) 0.6078(4) 0.0297(12) Uani 1 1 d . . . . .
H17A H -0.090932 0.565304 0.636746 0.036 Uiso 1 1 calc R U . . .
C18 C -0.0453(5) 0.7059(5) 0.6784(4) 0.0289(12) Uani 1 1 d . . . . .
H18A H -0.088222 0.686634 0.756416 0.035 Uiso 1 1 calc R U . . .
C19 C 0.0182(6) 0.8061(6) 0.6369(5) 0.0346(13) Uani 1 1 d . . . . .
H19A H 0.019810 0.855570 0.686118 0.041 Uiso 1 1 calc R U . . .
C20 C 0.0799(5) 0.8342(5) 0.5222(4) 0.0283(12) Uani 1 1 d . . . . .
H20A H 0.122251 0.904286 0.492936 0.034 Uiso 1 1 calc R U . . .
C21 C 0.4934(5) 0.4380(5) 0.2449(4) 0.0207(11) Uani 1 1 d . . . . .
C22 C 0.5491(5) 0.3629(5) 0.1488(4) 0.0242(11) Uani 1 1 d . . . . .
H22A H 0.534152 0.419834 0.075576 0.029 Uiso 1 1 calc R U . . .
H22B H 0.643033 0.343682 0.142361 0.029 Uiso 1 1 calc R U . . .
C23 C 0.5046(5) 0.2455(5) 0.1561(4) 0.0254(11) Uani 1 1 d . . . . .
C24 C 0.3948(5) 0.2052(5) 0.2289(4) 0.0287(12) Uani 1 1 d . . . . .
H24A H 0.340096 0.255273 0.276861 0.034 Uiso 1 1 calc R U . . .
C25 C 0.3637(6) 0.0923(5) 0.2328(5) 0.0345(13) Uani 1 1 d . . . . .
H25A H 0.286672 0.067490 0.281351 0.041 Uiso 1 1 calc R U . . .
C26 C 0.4429(6) 0.0170(5) 0.1674(5) 0.0368(13) Uani 1 1 d . . . . .
H26A H 0.423817 -0.061685 0.172705 0.044 Uiso 1 1 calc R U . . .
C27 C 0.5520(6) 0.0574(6) 0.0930(5) 0.0359(13) Uani 1 1 d . . . . .
H27A H 0.607412 0.006994 0.045652 0.043 Uiso 1 1 calc R U . . .
C28 C 0.5798(5) 0.1704(5) 0.0878(5) 0.0305(12) Uani 1 1 d . . . . .
H28A H 0.653654 0.197512 0.035117 0.037 Uiso 1 1 calc R U . . .
C29 C 0.4899(5) 0.3417(5) 0.3619(4) 0.0236(11) Uani 1 1 d . . . . .
C30 C 0.3833(5) 0.3416(5) 0.4478(4) 0.0282(12) Uani 1 1 d . . . . .
H30A H 0.312771 0.406169 0.440214 0.034 Uiso 1 1 calc R U . . .
C31 C 0.3780(7) 0.2447(6) 0.5485(5) 0.0416(15) Uani 1 1 d . . . . .
H31A H 0.303753 0.245699 0.608265 0.050 Uiso 1 1 calc R U . . .
C32 C 0.4747(6) 0.1527(6) 0.5606(5) 0.0430(15) Uani 1 1 d . . . . .
H32A H 0.467946 0.088094 0.628162 0.052 Uiso 1 1 calc R U . . .
C33 C 0.5871(6) 0.1495(6) 0.4750(5) 0.0385(14) Uani 1 1 d . . . . .
H33A H 0.656736 0.084109 0.483821 0.046 Uiso 1 1 calc R U . . .
C34 C 0.5932(5) 0.2440(5) 0.3780(5) 0.0287(12) Uani 1 1 d . . . . .
H34A H 0.669002 0.243761 0.319840 0.034 Uiso 1 1 calc R U . . .
C35 C 0.5928(4) 0.5227(4) 0.2222(4) 0.0167(10) Uani 1 1 d . . . . .
C36 C 0.5923(5) 0.6250(4) 0.1278(4) 0.0191(10) Uani 1 1 d . . . . .
H36A H 0.530058 0.639705 0.082620 0.023 Uiso 1 1 calc R U . . .
C37 C 0.6801(5) 0.7041(5) 0.0997(4) 0.0282(12) Uani 1 1 d . . . . .
H37A H 0.676899 0.773515 0.036607 0.034 Uiso 1 1 calc R U . . .
C38 C 0.7732(5) 0.6825(5) 0.1636(5) 0.0333(13) Uani 1 1 d . . . . .
H38A H 0.833761 0.737000 0.144738 0.040 Uiso 1 1 calc R U . . .
C39 C 0.7769(5) 0.5813(5) 0.2544(5) 0.0314(13) Uani 1 1 d . . . . .
H39A H 0.841463 0.565010 0.297462 0.038 Uiso 1 1 calc R U . . .
C40 C 0.6882(5) 0.5038(5) 0.2832(4) 0.0255(12) Uani 1 1 d . . . . .
H40A H 0.691953 0.435152 0.346932 0.031 Uiso 1 1 calc R U . . .

loop_
_atom_site_aniso_label
_atom_site_aniso_U_11
_atom_site_aniso_U_22
_atom_site_aniso_U_33
_atom_site_aniso_U_23
_atom_site_aniso_U_13
_atom_site_aniso_U_12
N1 0.0243(12) 0.0270(13) 0.0231(12) -0.0082(9) -0.0080(9) -0.0045(9)
C1 0.019(2) 0.029(2) 0.004(2) -0.0019(18) -0.0013(17) -0.016(2)
C2 0.019(2) 0.027(2) 0.004(2) 0.0013(18) -0.0021(17) -0.018(2)
C3 0.021(2) 0.020(2) 0.008(2) -0.0027(19) -0.0019(18) -0.011(2)
C4 0.018(2) 0.023(2) 0.012(2) -0.0024(19) -0.0038(18) -0.012(2)
C5 0.015(2) 0.025(2) 0.013(2) -0.0030(19) -0.0039(18) -0.007(2)
C6 0.018(2) 0.024(2) 0.009(2) -0.0029(17) 0.0007(16) -0.0150(18)
C7 0.0228(14) 0.0237(14) 0.0217(14) -0.0067(9) -0.0068(9) -0.0042(9)
C8 0.017(2) 0.025(2) 0.014(2) -0.0033(19) -0.0005(18) -0.018(2)
C9 0.026(2) 0.019(2) 0.011(2) -0.0053(18) -0.0030(18) -0.013(2)
C10 0.033(3) 0.041(3) 0.015(2) -0.005(2) -0.001(2) -0.021(2)
C11 0.053(3) 0.047(3) 0.009(3) 0.011(2) -0.006(2) -0.023(3)
C12 0.047(3) 0.037(3) 0.034(3) -0.001(2) -0.022(3) -0.008(3)
C13 0.033(3) 0.037(3) 0.037(3) -0.007(2) -0.017(2) -0.010(2)
C14 0.028(2) 0.034(3) 0.021(3) 0.001(2) -0.007(2) -0.016(2)
C15 0.020(2) 0.027(3) 0.011(2) -0.0068(19) -0.0055(18) -0.009(2)
C16 0.036(3) 0.028(3) 0.020(2) -0.010(2) 0.000(2) -0.017(2)
C17 0.037(3) 0.034(3) 0.016(2) -0.004(2) 0.005(2) -0.017(3)
C18 0.033(3) 0.039(3) 0.013(2) -0.007(2) 0.000(2) -0.009(2)
C19 0.046(3) 0.047(3) 0.019(3) -0.016(2) -0.004(2) -0.018(3)
C20 0.038(3) 0.036(3) 0.020(3) -0.010(2) -0.007(2) -0.018(3)
C21 0.025(2) 0.028(3) 0.012(2) -0.0011(19) -0.0078(19) -0.012(2)
C22 0.030(3) 0.032(3) 0.015(2) -0.003(2) -0.015(2) -0.006(2)
C23 0.031(3) 0.032(3) 0.018(3) -0.004(2) -0.015(2) -0.006(2)
C24 0.031(3) 0.038(3) 0.020(3) -0.003(2) -0.011(2) -0.008(2)
C25 0.042(3) 0.041(3) 0.027(3) -0.006(2) -0.015(2) -0.013(3)
C26 0.050(3) 0.035(3) 0.037(3) -0.009(2) -0.022(3) -0.014(3)
C27 0.040(3) 0.046(3) 0.031(3) -0.019(3) -0.014(2) -0.004(3)
C28 0.030(3) 0.040(3) 0.026(3) -0.016(2) -0.013(2) 0.004(2)
C29 0.032(3) 0.034(3) 0.012(2) -0.004(2) -0.0115(19) -0.014(2)
C30 0.037(3) 0.041(3) 0.014(2) -0.009(2) -0.012(2) -0.011(3)
C31 0.059(4) 0.053(4) 0.018(3) -0.002(3) -0.008(3) -0.028(3)
C32 0.061(4) 0.056(4) 0.019(3) 0.002(3) -0.019(3) -0.026(3)
C33 0.049(3) 0.038(3) 0.036(3) 0.001(3) -0.027(3) -0.016(3)
C34 0.035(3) 0.032(3) 0.025(3) -0.005(2) -0.012(2) -0.014(2)
C35 0.016(2) 0.023(2) 0.013(2) -0.0062(18) -0.0040(18) -0.0053(19)
C36 0.023(2) 0.024(2) 0.013(2) -0.0018(19) -0.0068(19) -0.008(2)
C37 0.033(3) 0.032(3) 0.020(3) -0.003(2) -0.006(2) -0.010(2)
C38 0.028(3) 0.042(3) 0.033(3) -0.006(2) -0.004(2) -0.021(3)
C39 0.025(3) 0.042(3) 0.034(3) -0.004(2) -0.015(2) -0.014(2)
C40 0.026(3) 0.033(3) 0.020(3) 0.000(2) -0.014(2) -0.009(2)

loop_
_atom_type_symbol
_atom_type_description
_atom_type_scat_dispersion_real
_atom_type_scat_dispersion_imag
_atom_type_scat_source
C C 0.0033 0.0016 'International Tables Vol C Tables 4.2.6.8 and 6.1.1.4'
H H 0.0000 0.0000 'International Tables Vol C Tables 4.2.6.8 and 6.1.1.4'
N N 0.0061 0.0033 'International Tables Vol C Tables 4.2.6.8 and 6.1.1.4'

loop_
_geom_angle_atom_site_label_1
_geom_angle_atom_site_label_2
_geom_angle_atom_site_label_3
_geom_angle
_geom_angle_site_symmetry_1
_geom_angle_site_symmetry_3
_geom_angle_publ_flag
C1 N1 H1A 120.0 . . ?
C1 N1 H1B 120.0 . . ?
H1A N1 H1B 120.0 . . ?
C2 C1 N1 121.3(4) . . ?
C2 C1 C6 120.6(4) . . ?
N1 C1 C6 118.2(4) . . ?
C1 C2 C3 117.7(4) . . ?
C1 C2 C21 122.6(4) . . ?
C3 C2 C21 119.6(4) . . ?
C4 C3 C2 122.9(4) . . ?
C4 C3 H3A 118.5 . . ?
C2 C3 H3A 118.5 . . ?
C5 C4 C3 118.5(4) . . ?
C5 C4 C7 120.8(4) . . ?
C3 C4 C7 120.8(4) . . ?
C4 C5 C6 121.5(4) . . ?
C4 C5 H5A 119.2 . . ?
C6 C5 H5A 119.2 . . ?
C1 C6 C5 118.7(4) . . ?
C1 C6 C8 120.7(4) . . ?
C5 C6 C8 120.5(4) . . ?
C4 C7 H7A 109.5 . . ?
C4 C7 H7B 109.5 . . ?
H7A C7 H7B 109.5 . . ?
C4 C7 H7C 109.5 . . ?
H7A C7 H7C 109.5 . . ?
H7B C7 H7C 109.5 . . ?
C6 C8 C9 113.1(4) . . ?
C6 C8 C15 113.8(4) . . ?
C9 C8 C15 111.2(4) . . ?
C6 C8 H8A 106.0 . . ?
C9 C8 H8A 106.0 . . ?
C15 C8 H8A 106.0 . . ?
C14 C9 C10 117.7(5) . . ?
C14 C9 C8 123.3(4) . . ?
C10 C9 C8 119.0(4) . . ?
C11 C10 C9 121.2(5) . . ?
C11 C10 H10A 119.4 . . ?
C9 C10 H10A 119.4 . . ?
C12 C11 C10 120.1(5) . . ?
C12 C11 H11A 120.0 . . ?
C10 C11 H11A 120.0 . . ?
C11 C12 C13 119.9(5) . . ?
C11 C12 H12A 120.1 . . ?
C13 C12 H12A 120.1 . . ?
C12 C13 C14 120.1(5) . . ?
C12 C13 H13A 120.0 . . ?
C14 C13 H13A 120.0 . . ?
C9 C14 C13 121.1(5) . . ?
C9 C14 H14A 119.5 . . ?
C13 C14 H14A 119.5 . . ?
C16 C15 C20 119.0(4) . . ?
C16 C15 C8 122.2(4) . . ?
C20 C15 C8 118.7(4) . . ?
C15 C16 C17 120.6(5) . . ?
C15 C16 H16A 119.7 . . ?
C17 C16 H16A 119.7 . . ?
C18 C17 C16 120.1(5) . . ?
C18 C17 H17A 119.9 . . ?
C16 C17 H17A 119.9 . . ?
C17 C18 C19 120.2(5) . . ?
C17 C18 H18A 119.9 . . ?
C19 C18 H18A 119.9 . . ?
C18 C19 C20 119.5(5) . . ?
C18 C19 H19A 120.2 . . ?
C20 C19 H19A 120.2 . . ?
C15 C20 C19 120.5(5) . . ?
C15 C20 H20A 119.7 . . ?
C19 C20 H20A 119.7 . . ?
C35 C21 C2 108.5(4) . . ?
C35 C21 C29 112.1(4) . . ?
C2 C21 C29 113.7(4) . . ?
C35 C21 C22 102.9(4) . . ?
C2 C21 C22 112.7(4) . . ?
C29 C21 C22 106.4(4) . . ?
C23 C22 C21 121.9(4) . . ?
C23 C22 H22A 106.8 . . ?
C21 C22 H22A 106.8 . . ?
C23 C22 H22B 106.8 . . ?
C21 C22 H22B 106.8 . . ?
H22A C22 H22B 106.7 . . ?
C28 C23 C24 117.3(5) . . ?
C28 C23 C22 117.6(5) . . ?
C24 C23 C22 125.0(5) . . ?
C23 C24 C25 120.9(5) . . ?
C23 C24 H24A 119.5 . . ?
C25 C24 H24A 119.5 . . ?
C26 C25 C24 120.6(6) . . ?
C26 C25 H25A 119.7 . . ?
C24 C25 H25A 119.7 . . ?
C25 C26 C27 118.8(5) . . ?
C25 C26 H26A 120.6 . . ?
C27 C26 H26A 120.6 . . ?
C28 C27 C26 120.0(5) . . ?
C28 C27 H27A 120.0 . . ?
C26 C27 H27A 120.0 . . ?
C23 C28 C27 122.3(6) . . ?
C23 C28 H28A 118.9 . . ?
C27 C28 H28A 118.9 . . ?
C30 C29 C34 117.9(5) . . ?
C30 C29 C21 121.3(5) . . ?
C34 C29 C21 120.6(4) . . ?
C29 C30 C31 119.9(5) . . ?
C29 C30 H30A 120.1 . . ?
C31 C30 H30A 120.1 . . ?
C32 C31 C30 121.2(6) . . ?
C32 C31 H31A 119.4 . . ?
C30 C31 H31A 119.4 . . ?
C31 C32 C33 120.9(6) . . ?
C31 C32 H32A 119.5 . . ?
C33 C32 H32A 119.5 . . ?
C34 C33 C32 118.0(6) . . ?
C34 C33 H33A 121.0 . . ?
C32 C33 H33A 121.0 . . ?
C33 C34 C29 122.1(5) . . ?
C33 C34 H34A 118.9 . . ?
C29 C34 H34A 118.9 . . ?
C40 C35 C36 116.8(4) . . ?
C40 C35 C21 125.6(4) . . ?
C36 C35 C21 117.6(4) . . ?
C37 C36 C35 121.4(4) . . ?
C37 C36 H36A 119.3 . . ?
C35 C36 H36A 119.3 . . ?
C36 C37 C38 120.0(5) . . ?
C36 C37 H37A 120.0 . . ?
C38 C37 H37A 120.0 . . ?
C39 C38 C37 119.3(5) . . ?
C39 C38 H38A 120.3 . . ?
C37 C38 H38A 120.3 . . ?
C40 C39 C38 120.5(5) . . ?
C40 C39 H39A 119.7 . . ?
C38 C39 H39A 119.7 . . ?
C39 C40 C35 122.0(5) . . ?
C39 C40 H40A 119.0 . . ?
C35 C40 H40A 119.0 . . ?

loop_
_geom_bond_atom_site_label_1
_geom_bond_atom_site_label_2
_geom_bond_distance
_geom_bond_site_symmetry_2
_geom_bond_publ_flag
N1 C1 1.403(6) . ?
N1 H1A 0.8800 . ?
N1 H1B 0.8800 . ?
C1 C2 1.400(6) . ?
C1 C6 1.403(6) . ?
C2 C3 1.409(6) . ?
C2 C21 1.545(7) . ?
C3 C4 1.376(6) . ?
C3 H3A 0.9500 . ?
C4 C5 1.373(6) . ?
C4 C7 1.513(6) . ?
C5 C6 1.417(6) . ?
C5 H5A 0.9500 . ?
C6 C8 1.514(6) . ?
C7 H7A 0.9800 . ?
C7 H7B 0.9800 . ?
C7 H7C 0.9800 . ?
C8 C9 1.524(7) . ?
C8 C15 1.542(6) . ?
C8 H8A 1.0000 . ?
C9 C14 1.383(7) . ?
C9 C10 1.391(7) . ?
C10 C11 1.380(8) . ?
C10 H10A 0.9500 . ?
C11 C12 1.369(9) . ?
C11 H11A 0.9500 . ?
C12 C13 1.373(8) . ?
C12 H12A 0.9500 . ?
C13 C14 1.386(7) . ?
C13 H13A 0.9500 . ?
C14 H14A 0.9500 . ?
C15 C16 1.375(7) . ?
C15 C20 1.382(7) . ?
C16 C17 1.388(7) . ?
C16 H16A 0.9500 . ?
C17 C18 1.366(7) . ?
C17 H17A 0.9500 . ?
C18 C19 1.378(8) . ?
C18 H18A 0.9500 . ?
C19 C20 1.391(8) . ?
C19 H19A 0.9500 . ?
C20 H20A 0.9500 . ?
C21 C35 1.534(7) . ?
C21 C29 1.558(7) . ?
C21 C22 1.585(7) . ?
C22 C23 1.501(7) . ?
C22 H22A 0.9900 . ?
C22 H22B 0.9900 . ?
C23 C28 1.371(7) . ?
C23 C24 1.387(8) . ?
C24 C25 1.393(8) . ?
C24 H24A 0.9500 . ?
C25 C26 1.365(8) . ?
C25 H25A 0.9500 . ?
C26 C27 1.389(9) . ?
C26 H26A 0.9500 . ?
C27 C28 1.374(8) . ?
C27 H27A 0.9500 . ?
C28 H28A 0.9500 . ?
C29 C30 1.364(7) . ?
C29 C34 1.418(7) . ?
C30 C31 1.421(8) . ?
C30 H30A 0.9500 . ?
C31 C32 1.327(9) . ?
C31 H31A 0.9500 . ?
C32 C33 1.407(9) . ?
C32 H32A 0.9500 . ?
C33 C34 1.375(8) . ?
C33 H33A 0.9500 . ?
C34 H34A 0.9500 . ?
C35 C40 1.390(6) . ?
C35 C36 1.408(7) . ?
C36 C37 1.377(7) . ?
C36 H36A 0.9500 . ?
C37 C38 1.389(7) . ?
C37 H37A 0.9500 . ?
C38 C39 1.375(8) . ?
C38 H38A 0.9500 . ?
C39 C40 1.370(8) . ?
C39 H39A 0.9500 . ?
C40 H40A 0.9500 . ?
